data_4324822
loop_
_publ_author_name
'Jiao Zhao'
'Xiu-Li Wang'
'Xin Shi'
'Qi-Hua Yang'
'Can Li'

_publ_section_title
;
 Synthesis, Structure, and Photoluminescent Properties of Metal-Organic
 Coordination Polymers Assembled with Bithiophenedicarboxylic Acid
;
_journal_name_full 'Inorganic Chemistry'
_journal_page_first 3198
_journal_page_last 3205
_journal_paper_doi 10.1021/ic101112b
_journal_volume 50
_journal_year 2011
_chemical_formula_sum 'C19 H25 N3 O7 S2 Zn'
_chemical_formula_weight 536.91
_chemical_name_systematic
;
 ?
;
_space_group_IT_number 14
_symmetry_cell_setting monoclinic
_symmetry_space_group_name_Hall '-P 2ybc'
_symmetry_space_group_name_H-M 'P 1 21/c 1'
_atom_sites_solution_hydrogens geom
_atom_sites_solution_primary direct
_atom_sites_solution_secondary difmap
_audit_creation_method SHELXL-97
_cell_angle_alpha 90.00
_cell_angle_beta 92.755(3)
_cell_angle_gamma 90.00
_cell_formula_units_Z 4
_cell_length_a 6.5934(12)
_cell_length_b 22.791(4)
_cell_length_c 16.307(3)
_cell_measurement_reflns_used 1516
_cell_measurement_temperature 293(2)
_cell_measurement_theta_max 20.6624
_cell_measurement_theta_min 2.1811
_cell_volume 2447.6(8)
_computing_cell_refinement 'Bruker SMART'
_computing_data_collection 'Bruker SMART'
_computing_data_reduction 'Bruker SAINT'
_computing_structure_refinement 'SHELXL-97 (Sheldrick, 2008)'
_computing_structure_solution 'SHELXS-97 (Sheldrick, 2008)'
_diffrn_ambient_temperature 293(2)
_diffrn_detector_area_resol_mean '512 pixel'
_diffrn_measured_fraction_theta_full 0.982
_diffrn_measured_fraction_theta_max 0.982
_diffrn_measurement_device_type 'CCD area detector'
_diffrn_measurement_method 'phi and omega scans'
_diffrn_radiation_monochromator graphite
_diffrn_radiation_source 'fine-focus sealed tube'
_diffrn_radiation_type MoK\a
_diffrn_radiation_wavelength 0.71073
_diffrn_reflns_av_R_equivalents 0.0658
_diffrn_reflns_av_sigmaI/netI 0.0918
_diffrn_reflns_limit_h_max 8
_diffrn_reflns_limit_h_min -8
_diffrn_reflns_limit_k_max 29
_diffrn_reflns_limit_k_min -23
_diffrn_reflns_limit_l_max 21
_diffrn_reflns_limit_l_min -20
_diffrn_reflns_number 14627
_diffrn_reflns_theta_full 27.50
_diffrn_reflns_theta_max 27.50
_diffrn_reflns_theta_min 2.18
_exptl_absorpt_coefficient_mu 1.217
_exptl_absorpt_correction_T_max 0.8880
_exptl_absorpt_correction_T_min 0.5543
_exptl_absorpt_correction_type multi-scan
_exptl_absorpt_process_details
;
Sheldrick, G. M. (2004), SADABS V2004-1, 
Bruker AXS Inc. Madison, WI 53711, USA.
;
_exptl_crystal_colour light-yellow
_exptl_crystal_density_diffrn 1.457
_exptl_crystal_description block
_exptl_crystal_F_000 1112
_exptl_crystal_size_max 0.55
_exptl_crystal_size_mid 0.15
_exptl_crystal_size_min 0.10
_refine_diff_density_max 0.319
_refine_diff_density_min -0.327
_refine_diff_density_rms 0.072
_refine_ls_extinction_method none
_refine_ls_goodness_of_fit_ref 1.015
_refine_ls_hydrogen_treatment constr
_refine_ls_matrix_type full
_refine_ls_number_parameters 295
_refine_ls_number_reflns 5541
_refine_ls_number_restraints 0
_refine_ls_restrained_S_all 1.015
_refine_ls_R_factor_all 0.1167
_refine_ls_R_factor_gt 0.0481
_refine_ls_shift/su_max 0.001
_refine_ls_shift/su_mean 0.000
_refine_ls_structure_factor_coef Fsqd
_refine_ls_weighting_details 'calc w=1/[\s^2^(Fo^2^)+(0.0197P)^2^+0.0000P] where P=(Fo^2^+2Fc^2^)/3'
_refine_ls_weighting_scheme calc
_refine_ls_wR_factor_gt 0.0734
_refine_ls_wR_factor_ref 0.0894
_reflns_number_gt 2913
_reflns_number_total 5541
_reflns_threshold_expression >2sigma(I)
_cod_data_source_file ic101112b_si_002_3.cif
_cod_data_source_block 3
_cod_original_cell_volume 2447.7(8)
_cod_original_sg_symbol_H-M 'P 21/c'
_cod_database_code 4324822

loop_
_symmetry_equiv_pos_as_xyz
'x, y, z'
'-x, y+1/2, -z+1/2'
'-x, -y, -z'
'x, -y-1/2, z-1/2'

loop_
_atom_site_label
_atom_site_type_symbol
_atom_site_fract_x
_atom_site_fract_y
_atom_site_fract_z
_atom_site_U_iso_or_equiv
_atom_site_adp_type
_atom_site_occupancy
_atom_site_symmetry_multiplicity
_atom_site_calc_flag
_atom_site_refinement_flags
Zn1 Zn 0.29132(6) 0.457340(17) 0.75269(2) 0.03959(14) Uani 1 1 d .
S1 S 0.04611(14) 0.29217(4) 0.94735(5) 0.0435(3) Uani 1 1 d .
S2 S -0.47313(14) 0.19566(4) 1.03319(5) 0.0457(3) Uani 1 1 d .
O1 O 0.0360(3) 0.42682(10) 0.79724(13) 0.0420(6) Uani 1 1 d .
O2 O 0.2879(4) 0.37286(10) 0.84755(15) 0.0558(7) Uani 1 1 d .
O3 O 0.5368(3) 0.42679(10) 0.70227(13) 0.0424(6) Uani 1 1 d .
O4 O 0.2781(4) 0.38444(10) 0.63376(15) 0.0551(7) Uani 1 1 d .
O5 O 0.4243(4) 0.50983(11) 0.83750(14) 0.0559(7) Uani 1 1 d .
O6 O 0.1649(4) 0.51876(10) 0.67790(15) 0.0523(7) Uani 1 1 d .
O7 O -0.7251(8) 0.1176(2) 0.7781(3) 0.166(2) Uani 1 1 d .
N1 N -0.4871(8) 0.18521(19) 0.7563(2) 0.0835(13) Uani 1 1 d .
N2 N 0.6985(6) 0.55070(16) 0.9021(2) 0.0742(11) Uani 1 1 d .
N3 N -0.0911(5) 0.54254(14) 0.58739(18) 0.0558(9) Uani 1 1 d .
C1 C 0.1053(6) 0.38390(15) 0.84014(19) 0.0354(9) Uani 1 1 d .
C2 C -0.0413(5) 0.34676(14) 0.88166(19) 0.0346(8) Uani 1 1 d .
C3 C -0.2463(5) 0.34834(15) 0.8764(2) 0.0457(10) Uani 1 1 d .
H3 H -0.3206 0.3747 0.8434 0.055 Uiso 1 1 calc R
C4 C -0.3357(5) 0.30602(15) 0.9261(2) 0.0488(10) Uani 1 1 d .
H4 H -0.4753 0.3014 0.9292 0.059 Uiso 1 1 calc R
C5 C -0.1963(5) 0.27239(14) 0.96933(19) 0.0349(8) Uani 1 1 d .
C6 C -0.2329(5) 0.22541(14) 1.02732(19) 0.0338(8) Uani 1 1 d .
C7 C -0.1001(5) 0.19959(14) 1.08305(19) 0.0370(9) Uani 1 1 d .
H7 H 0.0366 0.2095 1.0890 0.044 Uiso 1 1 calc R
C8 C -0.1908(5) 0.15665(14) 1.13025(19) 0.0383(9) Uani 1 1 d .
H8 H -0.1204 0.1351 1.1709 0.046 Uiso 1 1 calc R
C9 C -0.3901(5) 0.14947(14) 1.11117(19) 0.0352(9) Uani 1 1 d .
C10 C 0.4612(6) 0.38938(15) 0.6503(2) 0.0378(9) Uani 1 1 d .
C11 C -0.0080(7) 0.51064(16) 0.6461(2) 0.0485(10) Uani 1 1 d .
H11 H -0.0833 0.4796 0.6656 0.058 Uiso 1 1 calc R
C12 C -0.2977(7) 0.53196(19) 0.5550(2) 0.0817(14) Uani 1 1 d .
H12A H -0.3478 0.4962 0.5778 0.123 Uiso 1 1 calc R
H12B H -0.2984 0.5286 0.4963 0.123 Uiso 1 1 calc R
H12C H -0.3831 0.5640 0.5697 0.123 Uiso 1 1 calc R
C13 C 0.0109(6) 0.59396(17) 0.5576(2) 0.0790(14) Uani 1 1 d .
H13A H -0.0468 0.6285 0.5808 0.118 Uiso 1 1 calc R
H13B H -0.0057 0.5956 0.4989 0.118 Uiso 1 1 calc R
H13C H 0.1528 0.5919 0.5735 0.118 Uiso 1 1 calc R
C14 C -0.6323(9) 0.2310(2) 0.7421(4) 0.144(2) Uani 1 1 d .
H14A H -0.6717 0.2325 0.6847 0.216 Uiso 1 1 calc R
H14B H -0.5732 0.2679 0.7589 0.216 Uiso 1 1 calc R
H14C H -0.7496 0.2234 0.7731 0.216 Uiso 1 1 calc R
C15 C -0.2741(10) 0.1969(2) 0.7481(3) 0.136(2) Uani 1 1 d .
H15A H -0.1974 0.1618 0.7602 0.204 Uiso 1 1 calc R
H15B H -0.2310 0.2273 0.7857 0.204 Uiso 1 1 calc R
H15C H -0.2520 0.2092 0.6929 0.204 Uiso 1 1 calc R
C16 C -0.5476(12) 0.1329(3) 0.7747(4) 0.123(2) Uani 1 1 d .
H16 H -0.4482 0.1047 0.7861 0.147 Uiso 1 1 calc R
C17 C 0.6100(7) 0.51536(17) 0.8481(2) 0.0598(12) Uani 1 1 d .
H17 H 0.6924 0.4930 0.8156 0.072 Uiso 1 1 calc R
C18 C 0.9198(8) 0.5594(2) 0.9068(3) 0.128(2) Uani 1 1 d .
H18A H 0.9827 0.5311 0.8726 0.191 Uiso 1 1 calc R
H18B H 0.9705 0.5546 0.9626 0.191 Uiso 1 1 calc R
H18C H 0.9508 0.5983 0.8884 0.191 Uiso 1 1 calc R
C19 C 0.5750(8) 0.5878(2) 0.9518(3) 0.115(2) Uani 1 1 d .
H19A H 0.4359 0.5753 0.9461 0.172 Uiso 1 1 calc R
H19B H 0.5854 0.6277 0.9340 0.172 Uiso 1 1 calc R
H19C H 0.6217 0.5848 1.0084 0.172 Uiso 1 1 calc R

loop_
_atom_site_aniso_label
_atom_site_aniso_U_11
_atom_site_aniso_U_22
_atom_site_aniso_U_33
_atom_site_aniso_U_23
_atom_site_aniso_U_13
_atom_site_aniso_U_12
Zn1 0.0350(3) 0.0400(2) 0.0443(2) -0.0002(2) 0.00675(19) -0.0009(2)
S1 0.0283(6) 0.0497(6) 0.0522(6) 0.0177(5) -0.0011(4) 0.0009(4)
S2 0.0318(6) 0.0531(6) 0.0518(6) 0.0193(5) -0.0012(5) -0.0001(5)
O1 0.0375(16) 0.0408(15) 0.0485(14) 0.0128(12) 0.0091(12) 0.0005(12)
O2 0.0292(17) 0.0670(19) 0.0714(18) 0.0225(15) 0.0045(14) -0.0020(14)
O3 0.0427(16) 0.0408(15) 0.0442(14) -0.0097(12) 0.0062(12) -0.0013(12)
O4 0.0326(17) 0.0643(18) 0.0685(17) -0.0209(15) 0.0031(14) -0.0015(14)
O5 0.051(2) 0.0602(19) 0.0567(17) -0.0173(14) 0.0052(15) -0.0058(15)
O6 0.0490(19) 0.0442(16) 0.0632(17) 0.0132(14) -0.0016(15) -0.0031(13)
O7 0.161(5) 0.139(4) 0.204(5) 0.021(3) 0.049(4) -0.050(4)
N1 0.111(4) 0.058(3) 0.083(3) 0.012(2) 0.019(3) -0.007(3)
N2 0.062(3) 0.080(3) 0.080(3) -0.042(2) -0.004(2) -0.002(2)
N3 0.061(3) 0.052(2) 0.055(2) 0.0167(18) 0.0004(18) -0.0055(19)
C1 0.036(2) 0.038(2) 0.032(2) -0.0009(17) 0.0018(18) -0.0001(18)
C2 0.026(2) 0.036(2) 0.041(2) 0.0084(17) 0.0008(17) 0.0014(16)
C3 0.035(3) 0.048(2) 0.054(2) 0.017(2) 0.0033(19) 0.0020(19)
C4 0.024(2) 0.057(3) 0.066(3) 0.018(2) 0.0061(19) 0.0002(19)
C5 0.025(2) 0.039(2) 0.041(2) 0.0071(17) 0.0054(16) 0.0021(16)
C6 0.027(2) 0.036(2) 0.0386(19) 0.0063(17) 0.0036(16) 0.0032(16)
C7 0.028(2) 0.040(2) 0.043(2) 0.0062(18) 0.0020(17) -0.0035(16)
C8 0.043(3) 0.037(2) 0.0343(19) 0.0065(17) -0.0010(18) 0.0055(18)
C9 0.035(2) 0.038(2) 0.0338(19) 0.0035(16) 0.0041(17) 0.0024(17)
C10 0.041(3) 0.035(2) 0.038(2) 0.0022(17) 0.0086(19) -0.0053(19)
C11 0.061(3) 0.038(2) 0.047(2) 0.007(2) 0.008(2) -0.002(2)
C12 0.066(4) 0.100(4) 0.078(3) 0.021(3) -0.017(3) -0.009(3)
C13 0.077(4) 0.068(3) 0.092(3) 0.041(3) -0.003(3) -0.010(3)
C14 0.150(6) 0.103(5) 0.179(6) 0.027(5) 0.006(5) 0.024(4)
C15 0.139(6) 0.142(6) 0.129(5) -0.004(4) 0.035(5) -0.042(5)
C16 0.157(8) 0.077(5) 0.136(5) 0.016(4) 0.027(6) 0.000(5)
C17 0.073(4) 0.056(3) 0.051(3) -0.017(2) 0.002(3) 0.007(2)
C18 0.068(4) 0.145(5) 0.166(5) -0.079(5) -0.026(4) -0.002(4)
C19 0.106(5) 0.138(5) 0.101(4) -0.074(4) 0.015(4) -0.017(4)

loop_
_atom_type_symbol
_atom_type_description
_atom_type_scat_dispersion_real
_atom_type_scat_dispersion_imag
_atom_type_scat_source
C C 0.0033 0.0016 'International Tables Vol C Tables 4.2.6.8 and 6.1.1.4'
H H 0.0000 0.0000 'International Tables Vol C Tables 4.2.6.8 and 6.1.1.4'
N N 0.0061 0.0033 'International Tables Vol C Tables 4.2.6.8 and 6.1.1.4'
O O 0.0106 0.0060 'International Tables Vol C Tables 4.2.6.8 and 6.1.1.4'
S S 0.1246 0.1234 'International Tables Vol C Tables 4.2.6.8 and 6.1.1.4'
Zn Zn 0.2839 1.4301 'International Tables Vol C Tables 4.2.6.8 and 6.1.1.4'

loop_
_geom_angle_atom_site_label_1
_geom_angle_atom_site_label_2
_geom_angle_atom_site_label_3
_geom_angle
_geom_angle_site_symmetry_1
_geom_angle_site_symmetry_3
O3 Zn1 O1 138.78(9) . .
O3 Zn1 O5 99.09(11) . .
O1 Zn1 O5 107.88(10) . .
O3 Zn1 O6 108.47(10) . .
O1 Zn1 O6 97.55(10) . .
O5 Zn1 O6 99.10(11) . .
O3 Zn1 O2 91.04(9) . .
O1 Zn1 O2 57.72(8) . .
O5 Zn1 O2 92.86(10) . .
O6 Zn1 O2 154.99(10) . .
O3 Zn1 C1 115.25(10) . .
O1 Zn1 C1 29.42(10) . .
O5 Zn1 C1 102.27(10) . .
O6 Zn1 C1 126.82(12) . .
O2 Zn1 C1 28.31(9) . .
O3 Zn1 C10 29.26(10) . .
O1 Zn1 C10 115.37(10) . .
O5 Zn1 C10 128.26(12) . .
O6 Zn1 C10 101.89(10) . .
O2 Zn1 C10 87.40(9) . .
C1 Zn1 C10 101.76(10) . .
C5 S1 C2 91.87(16) . .
C9 S2 C6 91.21(17) . .
C1 O1 Zn1 100.5(2) . .
C1 O2 Zn1 79.5(2) . .
C10 O3 Zn1 102.0(2) . .
C17 O5 Zn1 123.8(3) . .
C11 O6 Zn1 119.6(2) . .
C16 N1 C14 119.9(6) . .
C16 N1 C15 120.1(6) . .
C14 N1 C15 119.9(5) . .
C17 N2 C19 119.4(4) . .
C17 N2 C18 121.8(4) . .
C19 N2 C18 118.3(4) . .
C11 N3 C13 120.9(4) . .
C11 N3 C12 121.8(4) . .
C13 N3 C12 117.0(3) . .
O2 C1 O1 122.3(3) . .
O2 C1 C2 119.8(3) . .
O1 C1 C2 117.9(3) . .
O2 C1 Zn1 72.21(19) . .
O1 C1 Zn1 50.12(16) . .
C2 C1 Zn1 167.8(3) . .
C3 C2 C1 129.2(3) . .
C3 C2 S1 111.2(3) . .
C1 C2 S1 119.6(3) . .
C2 C3 C4 113.0(3) . .
C2 C3 H3 123.5 . .
C4 C3 H3 123.5 . .
C5 C4 C3 113.0(3) . .
C5 C4 H4 123.5 . .
C3 C4 H4 123.5 . .
C4 C5 C6 128.2(3) . .
C4 C5 S1 110.8(3) . .
C6 C5 S1 120.9(2) . .
C7 C6 C5 128.9(3) . .
C7 C6 S2 110.7(2) . .
C5 C6 S2 120.3(2) . .
C6 C7 C8 113.0(3) . .
C6 C7 H7 123.5 . .
C8 C7 H7 123.5 . .
C9 C8 C7 113.4(3) . .
C9 C8 H8 123.3 . .
C7 C8 H8 123.3 . .
C8 C9 C10 129.0(3) . 4_466
C8 C9 S2 111.7(3) . .
C10 C9 S2 119.2(3) 4_466 .
O4 C10 O3 123.4(3) . .
O4 C10 C9 120.8(3) . 4_665
O3 C10 C9 115.7(3) . 4_665
O4 C10 Zn1 75.2(2) . .
O3 C10 Zn1 48.72(16) . .
C9 C10 Zn1 162.4(3) 4_665 .
O6 C11 N3 124.7(4) . .
O6 C11 H11 117.7 . .
N3 C11 H11 117.7 . .
N3 C12 H12A 109.5 . .
N3 C12 H12B 109.5 . .
H12A C12 H12B 109.5 . .
N3 C12 H12C 109.5 . .
H12A C12 H12C 109.5 . .
H12B C12 H12C 109.5 . .
N3 C13 H13A 109.5 . .
N3 C13 H13B 109.5 . .
H13A C13 H13B 109.5 . .
N3 C13 H13C 109.5 . .
H13A C13 H13C 109.5 . .
H13B C13 H13C 109.5 . .
N1 C14 H14A 109.5 . .
N1 C14 H14B 109.5 . .
H14A C14 H14B 109.5 . .
N1 C14 H14C 109.5 . .
H14A C14 H14C 109.5 . .
H14B C14 H14C 109.5 . .
N1 C15 H15A 109.5 . .
N1 C15 H15B 109.5 . .
H15A C15 H15B 109.5 . .
N1 C15 H15C 109.5 . .
H15A C15 H15C 109.5 . .
H15B C15 H15C 109.5 . .
O7 C16 N1 125.2(7) . .
O7 C16 H16 117.4 . .
N1 C16 H16 117.4 . .
O5 C17 N2 124.3(4) . .
O5 C17 H17 117.8 . .
N2 C17 H17 117.8 . .
N2 C18 H18A 109.5 . .
N2 C18 H18B 109.5 . .
H18A C18 H18B 109.5 . .
N2 C18 H18C 109.5 . .
H18A C18 H18C 109.5 . .
H18B C18 H18C 109.5 . .
N2 C19 H19A 109.5 . .
N2 C19 H19B 109.5 . .
H19A C19 H19B 109.5 . .
N2 C19 H19C 109.5 . .
H19A C19 H19C 109.5 . .
H19B C19 H19C 109.5 . .

loop_
_geom_bond_atom_site_label_1
_geom_bond_atom_site_label_2
_geom_bond_distance
_geom_bond_site_symmetry_2
Zn1 O3 1.977(2) .
Zn1 O1 1.991(2) .
Zn1 O5 1.999(3) .
Zn1 O6 2.011(2) .
Zn1 O2 2.471(2) .
Zn1 C1 2.551(3) .
Zn1 C10 2.573(3) .
S1 C5 1.715(3) .
S1 C2 1.723(3) .
S2 C9 1.720(3) .
S2 C6 1.730(3) .
O1 C1 1.274(4) .
O2 C1 1.230(4) .
O3 C10 1.286(4) .
O4 C10 1.229(4) .
O5 C17 1.235(5) .
O6 C11 1.243(4) .
O7 C16 1.225(7) .
N1 C16 1.297(6) .
N1 C14 1.428(6) .
N1 C15 1.442(6) .
N2 C17 1.310(4) .
N2 C19 1.448(5) .
N2 C18 1.471(5) .
N3 C11 1.302(4) .
N3 C13 1.447(4) .
N3 C12 1.457(5) .
C1 C2 1.474(4) .
C2 C3 1.351(4) .
C3 C4 1.408(4) .
C3 H3 0.9300 .
C4 C5 1.366(4) .
C4 H4 0.9300 .
C5 C6 1.456(4) .
C6 C7 1.365(4) .
C7 C8 1.397(4) .
C7 H7 0.9300 .
C8 C9 1.346(4) .
C8 H8 0.9300 .
C9 C10 1.488(4) 4_466
C10 C9 1.488(4) 4_665
C11 H11 0.9300 .
C12 H12A 0.9600 .
C12 H12B 0.9600 .
C12 H12C 0.9600 .
C13 H13A 0.9600 .
C13 H13B 0.9600 .
C13 H13C 0.9600 .
C14 H14A 0.9600 .
C14 H14B 0.9600 .
C14 H14C 0.9600 .
C15 H15A 0.9600 .
C15 H15B 0.9600 .
C15 H15C 0.9600 .
C16 H16 0.9300 .
C17 H17 0.9300 .
C18 H18A 0.9600 .
C18 H18B 0.9600 .
C18 H18C 0.9600 .
C19 H19A 0.9600 .
C19 H19B 0.9600 .
C19 H19C 0.9600 .

loop_
_geom_torsion_atom_site_label_1
_geom_torsion_atom_site_label_2
_geom_torsion_atom_site_label_3
_geom_torsion_atom_site_label_4
_geom_torsion
_geom_torsion_site_symmetry_4
O3 Zn1 O1 C1 45.1(3) .
O5 Zn1 O1 C1 -83.3(2) .
O6 Zn1 O1 C1 174.60(19) .
O2 Zn1 O1 C1 -1.40(19) .
C10 Zn1 O1 C1 67.6(2) .
O3 Zn1 O2 C1 -150.0(2) .
O1 Zn1 O2 C1 1.45(19) .
O5 Zn1 O2 C1 110.8(2) .
O6 Zn1 O2 C1 -8.0(3) .
C10 Zn1 O2 C1 -121.0(2) .
O1 Zn1 O3 C10 45.0(3) .
O5 Zn1 O3 C10 175.87(19) .
O6 Zn1 O3 C10 -81.3(2) .
O2 Zn1 O3 C10 82.8(2) .
C1 Zn1 O3 C10 67.6(2) .
O3 Zn1 O5 C17 -1.3(3) .
O1 Zn1 O5 C17 147.1(3) .
O6 Zn1 O5 C17 -111.8(3) .
O2 Zn1 O5 C17 90.2(3) .
C1 Zn1 O5 C17 117.2(3) .
C10 Zn1 O5 C17 1.2(4) .
O3 Zn1 O6 C11 116.7(3) .
O1 Zn1 O6 C11 -30.9(3) .
O5 Zn1 O6 C11 -140.5(3) .
O2 Zn1 O6 C11 -22.9(4) .
C1 Zn1 O6 C11 -27.6(3) .
C10 Zn1 O6 C11 87.1(3) .
Zn1 O2 C1 O1 -2.3(3) .
Zn1 O2 C1 C2 177.6(3) .
Zn1 O1 C1 O2 2.8(4) .
Zn1 O1 C1 C2 -177.1(2) .
O3 Zn1 C1 O2 33.5(2) .
O1 Zn1 C1 O2 -177.5(3) .
O5 Zn1 C1 O2 -72.8(2) .
O6 Zn1 C1 O2 175.80(18) .
C10 Zn1 C1 O2 61.0(2) .
O3 Zn1 C1 O1 -148.95(19) .
O5 Zn1 C1 O1 104.7(2) .
O6 Zn1 C1 O1 -6.7(2) .
O2 Zn1 C1 O1 177.5(3) .
C10 Zn1 C1 O1 -121.5(2) .
O3 Zn1 C1 C2 -136.8(10) .
O1 Zn1 C1 C2 12.1(10) .
O5 Zn1 C1 C2 116.9(11) .
O6 Zn1 C1 C2 5.4(11) .
O2 Zn1 C1 C2 -170.4(12) .
C10 Zn1 C1 C2 -109.3(11) .
O2 C1 C2 C3 -174.2(4) .
O1 C1 C2 C3 5.7(5) .
Zn1 C1 C2 C3 -4.8(13) .
O2 C1 C2 S1 5.6(4) .
O1 C1 C2 S1 -174.4(2) .
Zn1 C1 C2 S1 175.0(9) .
C5 S1 C2 C3 -1.1(3) .
C5 S1 C2 C1 179.0(3) .
C1 C2 C3 C4 -179.4(3) .
S1 C2 C3 C4 0.8(4) .
C2 C3 C4 C5 0.1(5) .
C3 C4 C5 C6 178.9(3) .
C3 C4 C5 S1 -1.0(4) .
C2 S1 C5 C4 1.2(3) .
C2 S1 C5 C6 -178.7(3) .
C4 C5 C6 C7 -165.2(4) .
S1 C5 C6 C7 14.7(5) .
C4 C5 C6 S2 13.5(5) .
S1 C5 C6 S2 -166.54(19) .
C9 S2 C6 C7 0.5(3) .
C9 S2 C6 C5 -178.5(3) .
C5 C6 C7 C8 178.4(3) .
S2 C6 C7 C8 -0.4(3) .
C6 C7 C8 C9 0.1(4) .
C7 C8 C9 C10 -176.6(3) 4_466
C7 C8 C9 S2 0.3(4) .
C6 S2 C9 C8 -0.4(3) .
C6 S2 C9 C10 176.8(3) 4_466
Zn1 O3 C10 O4 9.0(4) .
Zn1 O3 C10 C9 -169.9(2) 4_665
O3 Zn1 C10 O4 -172.3(3) .
O1 Zn1 C10 O4 38.8(2) .
O5 Zn1 C10 O4 -177.46(18) .
O6 Zn1 C10 O4 -65.6(2) .
O2 Zn1 C10 O4 90.9(2) .
C1 Zn1 C10 O4 66.4(2) .
O1 Zn1 C10 O3 -148.96(18) .
O5 Zn1 C10 O3 -5.2(2) .
O6 Zn1 C10 O3 106.6(2) .
O2 Zn1 C10 O3 -96.8(2) .
C1 Zn1 C10 O3 -121.3(2) .
O3 Zn1 C10 C9 31.4(7) 4_665
O1 Zn1 C10 C9 -117.5(7) 4_665
O5 Zn1 C10 C9 26.2(8) 4_665
O6 Zn1 C10 C9 138.1(7) 4_665
O2 Zn1 C10 C9 -65.4(8) 4_665
C1 Zn1 C10 C9 -89.9(8) 4_665
Zn1 O6 C11 N3 -168.7(3) .
C13 N3 C11 O6 -4.2(6) .
C12 N3 C11 O6 -177.6(4) .
C14 N1 C16 O7 3.0(10) .
C15 N1 C16 O7 -175.3(7) .
Zn1 O5 C17 N2 178.2(3) .
C19 N2 C17 O5 -2.1(7) .
C18 N2 C17 O5 -174.3(4) .
